data_4117407
loop_
_publ_author_name
'Hua-Jun Zhao'
'Yong-Fan Zhang'
'Ling Chen'

_publ_section_title
;
 Strong Kleinman-Forbidden Second Harmonic Generation in Chiral Sulfide:
 La4InSbS9
;
_journal_name_full 'Journal of the American Chemical Society'
_journal_page_first 1993
_journal_page_last 1995
_journal_paper_doi 10.1021/ja2109008
_journal_volume 134
_journal_year 2012
_chemical_formula_sum 'In Pr4 S9 Sb'
_chemical_formula_weight 1088.85
_chemical_name_systematic
; 
 ? 
;
_space_group_IT_number 96
_symmetry_cell_setting tetragonal
_symmetry_space_group_name_Hall 'P 4nw 2abw'
_symmetry_space_group_name_H-M 'P 43 21 2'
_atom_sites_solution_primary direct
_atom_sites_solution_secondary difmap
_audit_creation_method SHELXL-97
_cell_angle_alpha 90.00
_cell_angle_beta 90.00
_cell_angle_gamma 90.00
_cell_formula_units_Z 8
_cell_length_a 10.1042(16)
_cell_length_b 10.1042(16)
_cell_length_c 27.907(6)
_cell_measurement_reflns_used 8290
_cell_measurement_temperature 293(2)
_cell_measurement_theta_max 27.4758
_cell_measurement_theta_min 3.2031
_cell_volume 2849.2(9)
_computing_cell_refinement 'Bruker XSCANS'
_computing_data_collection 'Bruker XSCANS'
_computing_data_reduction 'Bruker SHELXTL'
_computing_molecular_graphics 'Bruker SHELXTL'
_computing_publication_material 'Bruker SHELXTL'
_computing_structure_refinement 'SHELXL-97 (Sheldrick, 1997)'
_computing_structure_solution 'SHELXS-97 (Sheldrick, 1990)'
_diffrn_ambient_temperature 293(2)
_diffrn_measured_fraction_theta_full 0.996
_diffrn_measured_fraction_theta_max 0.996
_diffrn_measurement_device_type 'Bruker P4'
_diffrn_measurement_method '\w scans'
_diffrn_radiation_monochromator graphite
_diffrn_radiation_source 'fine-focus sealed tube'
_diffrn_radiation_type MoK\a
_diffrn_radiation_wavelength 0.71073
_diffrn_reflns_av_R_equivalents 0.0394
_diffrn_reflns_av_sigmaI/netI 0.0260
_diffrn_reflns_limit_h_max 12
_diffrn_reflns_limit_h_min -13
_diffrn_reflns_limit_k_max 12
_diffrn_reflns_limit_k_min -13
_diffrn_reflns_limit_l_max 36
_diffrn_reflns_limit_l_min -27
_diffrn_reflns_number 22690
_diffrn_reflns_theta_full 27.48
_diffrn_reflns_theta_max 27.48
_diffrn_reflns_theta_min 2.14
_exptl_absorpt_coefficient_mu 18.149
_exptl_absorpt_correction_T_max 1.0000
_exptl_absorpt_correction_T_min 0.4657
_exptl_absorpt_correction_type multi-scan
_exptl_crystal_colour Yellow
_exptl_crystal_density_diffrn 5.076
_exptl_crystal_description Block
_exptl_crystal_F_000 3840
_exptl_crystal_size_max 0.07
_exptl_crystal_size_mid 0.06
_exptl_crystal_size_min 0.05
_refine_diff_density_max 0.827
_refine_diff_density_min -0.803
_refine_diff_density_rms 0.175
_refine_ls_abs_structure_details 'Flack H D (1983), Acta Cryst. A39, 876-881'
_refine_ls_abs_structure_Flack 0.046(14)
_refine_ls_extinction_coef 0.000082(11)
_refine_ls_extinction_expression Fc^*^=kFc[1+0.001xFc^2^\l^3^/sin(2\q)]^-1/4^
_refine_ls_extinction_method SHELXL
_refine_ls_goodness_of_fit_ref 0.988
_refine_ls_matrix_type full
_refine_ls_number_parameters 138
_refine_ls_number_reflns 3265
_refine_ls_number_restraints 0
_refine_ls_restrained_S_all 0.988
_refine_ls_R_factor_all 0.0187
_refine_ls_R_factor_gt 0.0178
_refine_ls_shift/su_max 0.001
_refine_ls_shift/su_mean 0.000
_refine_ls_structure_factor_coef Fsqd
_refine_ls_weighting_details 'calc w=1/[\s^2^(Fo^2^)+(0.0000P)^2^+16.7168P] where P=(Fo^2^+2Fc^2^)/3'
_refine_ls_weighting_scheme calc
_refine_ls_wR_factor_gt 0.0336
_refine_ls_wR_factor_ref 0.0349
_reflns_number_gt 3196
_reflns_number_total 3265
_reflns_threshold_expression >2sigma(I)
_cod_data_source_file ja2109008_si_001_2.cif
_cod_data_source_block Pr4InSbS9
_cod_original_cell_volume 2849.1(9)
_cod_database_code 4117407

loop_
_symmetry_equiv_pos_as_xyz
'x, y, z'
'-x, -y, z+1/2'
'-y+1/2, x+1/2, z+3/4'
'y+1/2, -x+1/2, z+1/4'
'-x+1/2, y+1/2, -z+3/4'
'x+1/2, -y+1/2, -z+1/4'
'y, x, -z'
'-y, -x, -z+1/2'

loop_
_atom_site_label
_atom_site_type_symbol
_atom_site_fract_x
_atom_site_fract_y
_atom_site_fract_z
_atom_site_U_iso_or_equiv
_atom_site_adp_type
_atom_site_occupancy
_atom_site_symmetry_multiplicity
_atom_site_calc_flag
_atom_site_refinement_flags
Pr1 Pr 0.43971(3) 0.22393(3) 0.088245(10) 0.00660(7) Uani 1 1 d .
Pr2 Pr 0.48941(3) 0.14961(3) -0.052697(9) 0.00701(6) Uani 1 1 d .
Pr3 Pr 0.76724(3) 0.00218(3) 0.050635(9) 0.00795(6) Uani 1 1 d .
Pr4 Pr 0.44370(3) -0.22829(3) 0.092280(10) 0.00696(7) Uani 1 1 d .
Sb1 Sb 0.64079(4) 0.50859(4) 0.194533(12) 0.01157(8) Uani 1 1 d .
In1 In 0.20339(4) 0.01347(4) 0.203150(12) 0.00797(8) Uani 1 1 d .
S1 S 0.67697(12) 0.50935(15) 0.28825(4) 0.0090(3) Uani 1 1 d .
S2 S 0.48049(14) -0.31236(13) 0.20009(4) 0.0082(3) Uani 1 1 d .
S3 S 0.51031(14) 0.49443(13) 0.10178(4) 0.0085(2) Uani 1 1 d .
S4 S 0.39696(12) 0.00308(15) 0.15097(4) 0.0069(2) Uani 1 1 d .
S5 S 0.19254(18) -0.19254(18) 0.2500 0.0266(6) Uani 1 2 d S
S6 S 0.29355(15) -0.30274(15) 0.00549(5) 0.0096(3) Uani 1 1 d .
S7 S 0.49636(13) -0.00156(13) 0.03151(4) 0.0071(2) Uani 1 1 d .
S8 S 0.20176(15) -0.32404(14) 0.12667(4) 0.0077(3) Uani 1 1 d .
S9 S 0.20124(15) 0.31033(14) 0.12804(4) 0.0070(3) Uani 1 1 d .
S10 S 0.31650(16) 0.31650(16) 0.0000 0.0096(4) Uani 1 2 d S

loop_
_atom_site_aniso_label
_atom_site_aniso_U_11
_atom_site_aniso_U_22
_atom_site_aniso_U_33
_atom_site_aniso_U_23
_atom_site_aniso_U_13
_atom_site_aniso_U_12
Pr1 0.00648(15) 0.00658(15) 0.00674(13) -0.00034(11) -0.00050(11) 0.00098(11)
Pr2 0.00946(15) 0.00770(14) 0.00388(12) -0.00011(10) 0.00000(12) 0.00047(12)
Pr3 0.00695(14) 0.01111(15) 0.00579(12) 0.00023(13) 0.00085(10) 0.00106(12)
Pr4 0.00689(15) 0.00711(15) 0.00690(13) 0.00108(11) -0.00125(11) -0.00129(11)
Sb1 0.00646(17) 0.0154(2) 0.01282(17) 0.00098(16) 0.00272(13) 0.00152(16)
In1 0.00945(18) 0.0089(2) 0.00556(15) -0.00023(15) 0.00076(13) -0.00002(15)
S1 0.0095(6) 0.0098(7) 0.0077(6) 0.0012(5) -0.0012(4) 0.0010(6)
S2 0.0086(7) 0.0100(6) 0.0061(5) 0.0008(5) -0.0007(5) 0.0000(5)
S3 0.0113(6) 0.0071(6) 0.0073(5) -0.0004(5) 0.0023(5) -0.0011(6)
S4 0.0074(6) 0.0079(6) 0.0055(5) 0.0010(5) -0.0003(4) -0.0003(5)
S5 0.0232(9) 0.0232(9) 0.0334(13) 0.0208(8) 0.0208(8) 0.0122(10)
S6 0.0101(7) 0.0116(7) 0.0072(6) 0.0015(5) 0.0021(5) -0.0008(6)
S7 0.0090(6) 0.0069(6) 0.0055(5) 0.0013(5) 0.0010(5) -0.0010(7)
S8 0.0060(7) 0.0107(7) 0.0063(6) -0.0007(5) 0.0001(5) 0.0000(5)
S9 0.0073(7) 0.0076(7) 0.0062(6) 0.0003(5) -0.0002(5) 0.0001(5)
S10 0.0114(7) 0.0114(7) 0.0061(8) -0.0006(5) 0.0006(5) 0.0037(8)

loop_
_atom_type_symbol
_atom_type_description
_atom_type_scat_dispersion_real
_atom_type_scat_dispersion_imag
_atom_type_scat_source
S S 0.1246 0.1234 'International Tables Vol C Tables 4.2.6.8 and 6.1.1.4'
In In -0.7276 1.3100 'International Tables Vol C Tables 4.2.6.8 and 6.1.1.4'
Sb Sb -0.5866 1.5461 'International Tables Vol C Tables 4.2.6.8 and 6.1.1.4'
Pr Pr -0.2180 2.8214 'International Tables Vol C Tables 4.2.6.8 and 6.1.1.4'

loop_
_geom_angle_atom_site_label_1
_geom_angle_atom_site_label_2
_geom_angle_atom_site_label_3
_geom_angle
_geom_angle_site_symmetry_1
_geom_angle_site_symmetry_3
S9 Pr1 S9 135.439(16) . 6
S9 Pr1 S7 130.38(4) . .
S9 Pr1 S7 84.18(4) 6 .
S9 Pr1 S3 82.15(4) . .
S9 Pr1 S3 80.75(4) 6 .
S7 Pr1 S3 142.64(4) . .
S9 Pr1 S4 82.57(4) . .
S9 Pr1 S4 80.93(4) 6 .
S7 Pr1 S4 75.27(4) . .
S3 Pr1 S4 134.66(4) . .
S9 Pr1 S10 82.37(3) . .
S9 Pr1 S10 136.07(4) 6 .
S7 Pr1 S10 82.65(3) . .
S3 Pr1 S10 84.90(5) . .
S4 Pr1 S10 134.51(5) . .
S9 Pr1 Pr2 123.58(3) . .
S9 Pr1 Pr2 100.68(3) 6 .
S7 Pr1 Pr2 43.99(2) . .
S3 Pr1 Pr2 106.05(2) . .
S4 Pr1 Pr2 117.95(3) . .
S10 Pr1 Pr2 44.695(12) . .
S9 Pr1 Pr2 43.46(3) . 7
S9 Pr1 Pr2 146.11(3) 6 7
S7 Pr1 Pr2 122.41(3) . 7
S3 Pr1 Pr2 65.36(3) . 7
S4 Pr1 Pr2 123.33(3) . 7
S10 Pr1 Pr2 43.877(7) . 7
Pr2 Pr1 Pr2 88.559(11) . 7
S9 Pr1 Pr3 164.03(3) . .
S9 Pr1 Pr3 43.06(3) 6 .
S7 Pr1 Pr3 42.28(3) . .
S3 Pr1 Pr3 110.69(3) . .
S4 Pr1 Pr3 81.59(3) . .
S10 Pr1 Pr3 107.554(15) . .
Pr2 Pr1 Pr3 63.378(7) . .
Pr2 Pr1 Pr3 150.100(11) 7 .
S7 Pr2 S9 137.83(4) . 7
S7 Pr2 S10 84.54(3) . .
S9 Pr2 S10 83.20(4) 7 .
S7 Pr2 S8 133.83(4) . 7_655
S9 Pr2 S8 81.37(4) 7 7_655
S10 Pr2 S8 132.36(5) . 7_655
S7 Pr2 S4 83.81(4) . 3_544
S9 Pr2 S4 81.10(4) 7 3_544
S10 Pr2 S4 141.26(6) . 3_544
S8 Pr2 S4 79.62(4) 7_655 3_544
S7 Pr2 S6 82.72(4) . 7_655
S9 Pr2 S6 135.75(4) 7 7_655
S10 Pr2 S6 84.93(5) . 7_655
S8 Pr2 S6 75.80(4) 7_655 7_655
S4 Pr2 S6 129.71(5) 3_544 7_655
S7 Pr2 Pr1 44.57(3) . .
S9 Pr2 Pr1 127.72(3) 7 .
S10 Pr2 Pr1 46.210(8) . .
S8 Pr2 Pr1 139.05(3) 7_655 .
S4 Pr2 Pr1 127.55(3) 3_544 .
S6 Pr2 Pr1 63.26(3) 7_655 .
S7 Pr2 Pr1 127.55(3) . 7
S9 Pr2 Pr1 42.90(3) 7 7
S10 Pr2 Pr1 45.348(12) . 7
S8 Pr2 Pr1 97.22(3) 7_655 7
S4 Pr2 Pr1 123.11(3) 3_544 7
S6 Pr2 Pr1 103.15(3) 7_655 7
Pr1 Pr2 Pr1 91.226(11) . 7
S7 Pr3 S8 84.13(4) . 6_545
S7 Pr3 S9 84.97(4) . 6
S8 Pr3 S9 82.22(4) 6_545 6
S7 Pr3 S2 88.14(4) . 3_544
S8 Pr3 S2 134.71(4) 6_545 3_544
S9 Pr3 S2 141.44(4) 6 3_544
S7 Pr3 S2 136.28(4) . 6_545
S8 Pr3 S2 75.73(4) 6_545 6_545
S9 Pr3 S2 128.80(4) 6 6_545
S2 Pr3 S2 79.78(4) 3_544 6_545
S7 Pr3 S1 138.83(4) . 3_644
S8 Pr3 S1 131.82(4) 6_545 3_644
S9 Pr3 S1 81.88(4) 6 3_644
S2 Pr3 S1 78.71(4) 3_544 3_644
S2 Pr3 S1 79.74(4) 6_545 3_644
S7 Pr3 Pr1 43.11(3) . .
S8 Pr3 Pr1 88.58(3) 6_545 .
S9 Pr3 Pr1 43.03(3) 6 .
S2 Pr3 Pr1 114.82(3) 3_544 .
S2 Pr3 Pr1 163.85(3) 6_545 .
S1 Pr3 Pr1 108.96(3) 3_644 .
S8 Pr4 S8 140.631(16) 6_545 .
S8 Pr4 S4 79.87(4) 6_545 .
S8 Pr4 S4 86.71(4) . .
S8 Pr4 S3 86.44(4) 6_545 1_545
S8 Pr4 S3 80.62(4) . 1_545
S4 Pr4 S3 140.22(4) . 1_545
S8 Pr4 S7 82.00(4) 6_545 .
S8 Pr4 S7 129.34(4) . .
S4 Pr4 S7 73.89(4) . .
S3 Pr4 S7 140.89(4) 1_545 .
S8 Pr4 S6 141.29(4) 6_545 .
S8 Pr4 S6 75.21(4) . .
S4 Pr4 S6 125.86(4) . .
S3 Pr4 S6 87.02(4) 1_545 .
S7 Pr4 S6 79.40(4) . .
S8 Pr4 S2 69.21(4) 6_545 .
S8 Pr4 S2 71.47(4) . .
S4 Pr4 S2 72.32(4) . .
S3 Pr4 S2 67.90(3) 1_545 .
S7 Pr4 S2 138.63(4) . .
S6 Pr4 S2 140.82(4) . .
S2 Sb1 S1 98.27(4) 1_565 8_665
S2 Sb1 S1 91.54(4) 1_565 .
S1 Sb1 S1 83.92(5) 8_665 .
S2 Sb1 S3 77.97(4) 1_565 .
S1 Sb1 S3 81.76(4) 8_665 .
S1 Sb1 S3 160.79(4) . .
S6 In1 S4 114.35(5) 4 .
S6 In1 S5 110.93(4) 4 .
S4 In1 S5 108.44(6) . .
S6 In1 S3 112.07(5) 4 6_455
S4 In1 S3 105.07(4) . 6_455
S5 In1 S3 105.42(4) . 6_455
Sb1 S1 Sb1 94.94(4) 8_665 .
Sb1 S1 Pr3 89.57(4) 8_665 4_565
Sb1 S1 Pr3 92.07(4) . 4_565
Sb1 S2 Pr3 97.50(4) 1_545 4
Sb1 S2 Pr3 90.14(4) 1_545 6_445
Pr3 S2 Pr3 99.83(4) 4 6_445
Sb1 S2 Pr4 102.61(4) 1_545 .
Pr3 S2 Pr4 155.02(5) 4 .
Pr3 S2 Pr4 94.84(4) 6_445 .
In1 S3 Pr1 94.82(4) 6 .
In1 S3 Pr4 99.05(4) 6 1_565
Pr1 S3 Pr4 149.12(5) . 1_565
In1 S3 Sb1 101.24(5) 6 .
Pr1 S3 Sb1 106.17(4) . .
Pr4 S3 Sb1 98.01(4) 1_565 .
In1 S4 Pr2 116.36(5) . 4
In1 S4 Pr1 116.82(5) . .
Pr2 S4 Pr1 96.93(4) 4 .
In1 S4 Pr4 120.22(5) . .
Pr2 S4 Pr4 97.56(4) 4 .
Pr1 S4 Pr4 104.99(4) . .
In1 S5 In1 110.96(10) . 8
In1 S6 Pr2 134.28(6) 3_544 7_545
In1 S6 Pr4 94.24(5) 3_544 .
Pr2 S6 Pr4 94.02(4) 7_545 .
Pr3 S7 Pr2 100.23(4) . .
Pr3 S7 Pr1 94.61(4) . .
Pr2 S7 Pr1 91.44(4) . .
Pr3 S7 Pr4 94.52(4) . .
Pr2 S7 Pr4 156.36(5) . .
Pr1 S7 Pr4 105.75(4) . .
Pr3 S8 Pr4 96.76(4) 6_445 6_445
Pr3 S8 Pr4 105.37(5) 6_445 .
Pr4 S8 Pr4 148.74(6) 6_445 .
Pr3 S8 Pr2 98.28(5) 6_445 7_545
Pr4 S8 Pr2 100.21(5) 6_445 7_545
Pr4 S8 Pr2 98.16(4) . 7_545
Pr1 S9 Pr2 93.64(4) . 7
Pr1 S9 Pr1 154.25(6) . 6_455
Pr2 S9 Pr1 98.84(5) 7 6_455
Pr1 S9 Pr3 106.61(5) . 6_455
Pr2 S9 Pr3 97.96(5) 7 6_455
Pr1 S9 Pr3 93.92(4) 6_455 6_455
Pr2 S10 Pr2 178.26(9) 7 .
Pr2 S10 Pr1 90.775(16) 7 .
Pr2 S10 Pr1 89.095(16) . .
Pr2 S10 Pr1 89.095(16) 7 7
Pr2 S10 Pr1 90.775(16) . 7
Pr1 S10 Pr1 171.38(9) . 7

loop_
_geom_bond_atom_site_label_1
_geom_bond_atom_site_label_2
_geom_bond_distance
_geom_bond_site_symmetry_2
Pr1 S9 2.7932(15) .
Pr1 S9 2.8263(15) 6
Pr1 S7 2.8330(14) .
Pr1 S3 2.8498(14) .
Pr1 S4 2.8688(15) .
Pr1 S10 2.9136(6) .
Pr2 S7 2.8036(13) .
Pr2 S9 2.8227(14) 7
Pr2 S10 2.8387(5) .
Pr2 S8 2.8447(14) 7_655
Pr2 S4 2.8627(13) 3_544
Pr2 S6 2.8742(15) 7_655
Pr3 S7 2.7889(14) .
Pr3 S8 2.7916(14) 6_545
Pr3 S9 2.8276(14) 6
Pr3 S2 2.8510(14) 3_544
Pr3 S2 2.8847(15) 6_545
Pr3 S1 2.8870(16) 3_644
Pr4 S8 2.7982(16) 6_545
Pr4 S8 2.7987(16) .
Pr4 S4 2.8932(15) .
Pr4 S3 2.8936(15) 1_545
Pr4 S7 2.8996(14) .
Pr4 S6 2.9554(15) .
Pr4 S2 3.1484(14) .
Sb1 S2 2.4333(15) 1_565
Sb1 S1 2.4592(15) 8_665
Sb1 S1 2.6408(13) .
Sb1 S3 2.9085(13) .
In1 S6 2.4371(15) 4
In1 S4 2.4408(13) .
In1 S5 2.4605(15) .
In1 S3 2.4823(14) 6_455
S1 Sb1 2.4592(15) 8_665
S1 Pr3 2.8870(16) 4_565
S2 Sb1 2.4333(15) 1_545
S2 Pr3 2.8510(14) 4
S2 Pr3 2.8847(15) 6_445
S3 In1 2.4823(14) 6
S3 Pr4 2.8936(15) 1_565
S4 Pr2 2.8627(13) 4
S5 In1 2.4605(15) 8
S6 In1 2.4371(15) 3_544
S6 Pr2 2.8742(15) 7_545
S8 Pr3 2.7916(14) 6_445
S8 Pr4 2.7982(16) 6_445
S8 Pr2 2.8447(14) 7_545
S9 Pr2 2.8227(14) 7
S9 Pr1 2.8263(15) 6_455
S9 Pr3 2.8276(14) 6_455
S10 Pr2 2.8387(5) 7
S10 Pr1 2.9136(6) 7
